data_7239918
loop_
_publ_author_name
'Wang, Kai'
'Xiao, Hui'
'Qian, Li'
'Han, Mingxi'
'Wu, Xianfeng'
'Guo, Zhiyong'
'Zhan, Hongbing'

_publ_section_title
;
 Diversified AIE and mechanochromic luminescence based on carbazole
 derivatives decorated dicyanovinyl groups: Effects of Substitution Site
 and Molecular Packing
;
_journal_name_full CrystEngComm
_journal_paper_doi 10.1039/C9CE01958H
_journal_year 2020
_chemical_formula_moiety 'C26 H16 Cl2 N3'
_chemical_formula_sum 'C26 H16 Cl2 N3'
_chemical_formula_weight 441.32
_chemical_melting_point ?
_space_group_crystal_system triclinic
_space_group_IT_number 2
_space_group_name_Hall '-P 1'
_space_group_name_H-M_alt 'P -1'
_atom_sites_solution_hydrogens mixed
_audit_creation_method SHELXL-2014
_audit_update_record
;
2019-07-23 deposited with the CCDC.	2020-02-10 downloaded from the CCDC.
;
_cell_angle_alpha 65.887(5)
_cell_angle_beta 70.323(5)
_cell_angle_gamma 85.583(6)
_cell_formula_units_Z 2
_cell_length_a 9.681(3)
_cell_length_b 10.530(3)
_cell_length_c 12.299(3)
_cell_measurement_reflns_used 5400
_cell_measurement_temperature 200(2)
_cell_measurement_theta_max 28.549
_cell_measurement_theta_min 1.926
_cell_volume 1074.9(5)
_computing_structure_refinement 'SHELXL-2014 (Sheldrick, 2014)'
_diffrn_ambient_temperature 200(2)
_diffrn_measured_fraction_theta_full 0.997
_diffrn_measured_fraction_theta_max 0.987
_diffrn_measurement_device_type 'SuperNova, Dual, Mo at zero, Atlas'
_diffrn_radiation_type MoK\a
_diffrn_radiation_wavelength 0.71073
_diffrn_reflns_av_R_equivalents 0.0418
_diffrn_reflns_av_unetI/netI 0.0758
_diffrn_reflns_Laue_measured_fraction_full 0.997
_diffrn_reflns_Laue_measured_fraction_max 0.987
_diffrn_reflns_limit_h_max 12
_diffrn_reflns_limit_h_min -8
_diffrn_reflns_limit_k_max 14
_diffrn_reflns_limit_k_min -13
_diffrn_reflns_limit_l_max 16
_diffrn_reflns_limit_l_min -15
_diffrn_reflns_number 8123
_diffrn_reflns_point_group_measured_fraction_full 0.997
_diffrn_reflns_point_group_measured_fraction_max 0.987
_diffrn_reflns_theta_full 25.242
_diffrn_reflns_theta_max 28.549
_diffrn_reflns_theta_min 1.926
_exptl_absorpt_coefficient_mu 0.321
_exptl_absorpt_correction_T_max 0.997
_exptl_absorpt_correction_T_min 0.987
_exptl_absorpt_correction_type multi-scan
_exptl_absorpt_process_details sadabs
_exptl_crystal_colour yellow
_exptl_crystal_density_diffrn 1.364
_exptl_crystal_description plate
_exptl_crystal_F_000 454
_refine_diff_density_max 1.420
_refine_diff_density_min -0.571
_refine_diff_density_rms 0.115
_refine_ls_extinction_method none
_refine_ls_goodness_of_fit_ref 1.048
_refine_ls_hydrogen_treatment mixed
_refine_ls_matrix_type full
_refine_ls_number_parameters 288
_refine_ls_number_reflns 5400
_refine_ls_number_restraints 0
_refine_ls_restrained_S_all 1.048
_refine_ls_R_factor_all 0.0967
_refine_ls_R_factor_gt 0.0691
_refine_ls_shift/su_max 0.000
_refine_ls_shift/su_mean 0.000
_refine_ls_structure_factor_coef Fsqd
_refine_ls_weighting_details 'w=1/[\s^2^(Fo^2^)+(0.1291P)^2^+0.3593P] where P=(Fo^2^+2Fc^2^)/3'
_refine_ls_weighting_scheme calc
_refine_ls_wR_factor_gt 0.1843
_refine_ls_wR_factor_ref 0.2165
_reflns_Friedel_coverage 0.000
_reflns_number_gt 3923
_reflns_number_total 5400
_reflns_threshold_expression 'I > 2\s(I)'
_cod_data_source_file c9ce01958h2.cif
_cod_data_source_block p
_cod_depositor_comments
;
The following automatic conversions were performed:

data item '_chemical_melting_point' value 'not measured' was changed
to '?' -- the value is undefined or not given.

Automatic conversion script
Id: cif_fix_values 7556 2019-12-06 15:28:31Z antanas 
;
_cod_original_cell_volume 1074.8(5)
_cod_database_code 7239918
_shelx_space_group_comment
;
The symmetry employed for this shelxl refinement is uniquely defined
by the following loop, which should always be used as a source of
symmetry information in preference to the above space-group names.
They are only intended as comments.
;
_shelxl_version_number 2014-1

loop_
_space_group_symop_operation_xyz
'x, y, z'
'-x, -y, -z'

loop_
_atom_site_label
_atom_site_type_symbol
_atom_site_fract_x
_atom_site_fract_y
_atom_site_fract_z
_atom_site_U_iso_or_equiv
_atom_site_adp_type
_atom_site_occupancy
_atom_site_site_symmetry_order
_atom_site_calc_flag
_atom_site_refinement_flags_posn
_atom_site_refinement_flags_adp
N1 N -0.4129(2) -0.2476(2) 0.2277(2) 0.0186(5) Uani 1 1 d . .
N2 N -0.9739(3) -1.0672(2) 0.6427(2) 0.0289(6) Uani 1 1 d . .
N3 N -1.0435(3) -0.6421(2) 0.4481(2) 0.0259(5) Uani 1 1 d . .
C1 C -0.2663(3) -0.2312(3) 0.2170(2) 0.0168(5) Uani 1 1 d . .
C2 C -0.1684(3) -0.3320(3) 0.2508(2) 0.0201(5) Uani 1 1 d . .
H2 H -0.1962 -0.4267 0.2854 0.080 Uiso 1 1 calc R U
C3 C -0.0282(3) -0.2853(3) 0.2307(3) 0.0241(6) Uani 1 1 d . .
H3 H 0.0396 -0.3502 0.2518 0.080 Uiso 1 1 calc R U
C4 C 0.0135(3) -0.1438(3) 0.1798(3) 0.0272(6) Uani 1 1 d . .
H4 H 0.1090 -0.1159 0.1658 0.080 Uiso 1 1 calc R U
C5 C -0.0848(3) -0.0438(3) 0.1495(3) 0.0234(6) Uani 1 1 d . .
H5 H -0.0569 0.0506 0.1171 0.080 Uiso 1 1 calc R U
C6 C -0.2268(3) -0.0878(3) 0.1686(2) 0.0180(5) Uani 1 1 d . .
C7 C -0.3543(3) -0.0145(3) 0.1497(2) 0.0190(5) Uani 1 1 d . .
C8 C -0.3809(3) 0.1266(3) 0.1035(3) 0.0251(6) Uani 1 1 d . .
H8 H -0.3073 0.1947 0.0779 0.080 Uiso 1 1 calc R U
C9 C -0.5197(4) 0.1632(3) 0.0964(3) 0.0302(7) Uani 1 1 d . .
H9 H -0.5396 0.2568 0.0670 0.080 Uiso 1 1 calc R U
C10 C -0.6285(3) 0.0621(3) 0.1326(3) 0.0299(7) Uani 1 1 d . .
H10 H -0.7201 0.0894 0.1260 0.080 Uiso 1 1 calc R U
C11 C -0.6048(3) -0.0788(3) 0.1785(3) 0.0248(6) Uani 1 1 d . .
H11 H -0.6784 -0.1463 0.2025 0.080 Uiso 1 1 calc R U
C12 C -0.4669(3) -0.1151(3) 0.1873(2) 0.0184(5) Uani 1 1 d . .
C13 C -0.4927(3) -0.3773(2) 0.2781(2) 0.0164(5) Uani 1 1 d . .
C14 C -0.6305(3) -0.4043(3) 0.3717(2) 0.0189(5) Uani 1 1 d . .
H14 H -0.6736 -0.3347 0.3973 0.080 Uiso 1 1 calc R U
C15 C -0.7028(3) -0.5348(3) 0.4263(2) 0.0176(5) Uani 1 1 d . .
H15 H -0.7960 -0.5516 0.4868 0.080 Uiso 1 1 calc R U
C16 C -0.6378(3) -0.6423(2) 0.3917(2) 0.0163(5) Uani 1 1 d . .
C17 C -0.5010(3) -0.6122(3) 0.2947(2) 0.0190(5) Uani 1 1 d . .
H17 H -0.4575 -0.6817 0.2690 0.080 Uiso 1 1 calc R U
C18 C -0.4303(3) -0.4810(3) 0.2371(2) 0.0194(5) Uani 1 1 d . .
H18 H -0.3412 -0.4614 0.1711 0.080 Uiso 1 1 calc R U
C19 C -0.7038(3) -0.7863(2) 0.4582(2) 0.0165(5) Uani 1 1 d . .
C20 C -0.8514(3) -0.8186(3) 0.5012(2) 0.0181(5) Uani 1 1 d . .
C21 C -0.9565(3) -0.7181(3) 0.4721(2) 0.0190(5) Uani 1 1 d . .
C22 C -0.9165(3) -0.9589(3) 0.5801(3) 0.0213(5) Uani 1 1 d . .
C23 C -0.6005(3) -0.8973(2) 0.4802(2) 0.0162(5) Uani 1 1 d . .
C24 C -0.4916(3) -0.8860(3) 0.5271(2) 0.0187(5) Uani 1 1 d . .
H24 H -0.4860 -0.8094 0.5452 0.080 Uiso 1 1 calc R U
C25 C -0.3916(3) -0.9871(3) 0.5472(3) 0.0198(5) Uani 1 1 d . .
H25 H -0.3196 -0.9784 0.5786 0.080 Uiso 1 1 calc R U
C26 C -0.0933(5) -0.3855(4) -0.1502(3) 0.0462(10) Uani 1 1 d . .
Cl1 Cl -0.25657(10) -0.48879(10) -0.09595(10) 0.0456(3) Uani 1 1 d . .
Cl2 Cl -0.07966(10) -0.33121(8) -0.03588(7) 0.0373(2) Uani 1 1 d . .
H26A H -0.079(5) -0.316(5) -0.225(5) 0.062(14) Uiso 1 1 d . .
H26B H -0.005(5) -0.446(5) -0.171(4) 0.060(13) Uiso 1 1 d . .

loop_
_atom_site_aniso_label
_atom_site_aniso_U_11
_atom_site_aniso_U_22
_atom_site_aniso_U_33
_atom_site_aniso_U_23
_atom_site_aniso_U_13
_atom_site_aniso_U_12
N1 0.0147(10) 0.0110(10) 0.0284(11) -0.0080(8) -0.0060(9) 0.0043(8)
N2 0.0342(14) 0.0190(12) 0.0281(12) -0.0052(10) -0.0083(11) -0.0044(10)
N3 0.0198(12) 0.0216(11) 0.0360(13) -0.0145(10) -0.0071(10) 0.0092(9)
C1 0.0125(11) 0.0176(12) 0.0197(11) -0.0100(10) -0.0020(9) 0.0027(9)
C2 0.0167(12) 0.0196(12) 0.0232(12) -0.0105(10) -0.0047(10) 0.0060(10)
C3 0.0165(13) 0.0283(14) 0.0298(14) -0.0148(12) -0.0079(11) 0.0075(11)
C4 0.0177(13) 0.0335(16) 0.0321(15) -0.0150(13) -0.0082(11) 0.0015(11)
C5 0.0190(13) 0.0217(13) 0.0259(13) -0.0075(11) -0.0052(11) -0.0025(10)
C6 0.0175(12) 0.0164(12) 0.0177(11) -0.0072(9) -0.0028(9) 0.0016(10)
C7 0.0204(13) 0.0142(12) 0.0208(12) -0.0077(9) -0.0046(10) 0.0028(10)
C8 0.0271(15) 0.0134(12) 0.0323(14) -0.0082(11) -0.0088(12) 0.0033(11)
C9 0.0353(17) 0.0142(12) 0.0405(16) -0.0084(12) -0.0177(14) 0.0117(12)
C10 0.0266(15) 0.0219(14) 0.0445(17) -0.0141(13) -0.0179(13) 0.0149(12)
C11 0.0198(13) 0.0187(13) 0.0361(15) -0.0109(11) -0.0114(11) 0.0076(10)
C12 0.0173(12) 0.0124(11) 0.0239(12) -0.0071(10) -0.0063(10) 0.0059(9)
C13 0.0135(11) 0.0117(11) 0.0228(12) -0.0071(9) -0.0050(9) 0.0035(9)
C14 0.0152(12) 0.0144(11) 0.0268(13) -0.0117(10) -0.0035(10) 0.0060(9)
C15 0.0134(11) 0.0143(11) 0.0227(12) -0.0088(10) -0.0023(9) 0.0045(9)
C16 0.0142(12) 0.0111(11) 0.0230(12) -0.0080(9) -0.0051(9) 0.0047(9)
C17 0.0174(12) 0.0151(12) 0.0249(12) -0.0119(10) -0.0041(10) 0.0065(9)
C18 0.0157(12) 0.0170(12) 0.0226(12) -0.0103(10) -0.0008(10) 0.0037(9)
C19 0.0164(12) 0.0117(11) 0.0209(11) -0.0085(9) -0.0043(9) 0.0053(9)
C20 0.0161(12) 0.0137(11) 0.0249(12) -0.0097(10) -0.0059(10) 0.0045(9)
C21 0.0150(12) 0.0166(12) 0.0228(12) -0.0103(10) -0.0004(10) 0.0005(10)
C22 0.0186(13) 0.0223(13) 0.0233(12) -0.0108(11) -0.0062(10) 0.0044(10)
C23 0.0158(12) 0.0109(11) 0.0202(11) -0.0072(9) -0.0039(9) 0.0057(9)
C24 0.0200(13) 0.0133(11) 0.0261(13) -0.0105(10) -0.0097(10) 0.0063(10)
C25 0.0206(13) 0.0146(12) 0.0281(13) -0.0116(10) -0.0102(10) 0.0069(10)
C26 0.073(3) 0.0331(18) 0.0240(16) -0.0132(14) -0.0004(17) -0.0156(19)
Cl1 0.0454(5) 0.0429(5) 0.0628(6) -0.0325(4) -0.0240(4) 0.0132(4)
Cl2 0.0486(5) 0.0276(4) 0.0309(4) -0.0149(3) -0.0020(3) -0.0056(3)

loop_
_atom_type_symbol
_atom_type_description
_atom_type_scat_dispersion_real
_atom_type_scat_dispersion_imag
_atom_type_scat_source
C C 0.0033 0.0016 'International Tables Vol C Tables 4.2.6.8 and 6.1.1.4'
H H 0.0000 0.0000 'International Tables Vol C Tables 4.2.6.8 and 6.1.1.4'
N N 0.0061 0.0033 'International Tables Vol C Tables 4.2.6.8 and 6.1.1.4'
Cl Cl 0.1484 0.1585 'International Tables Vol C Tables 4.2.6.8 and 6.1.1.4'

loop_
_geom_angle_atom_site_label_1
_geom_angle_atom_site_label_2
_geom_angle_atom_site_label_3
_geom_angle
_geom_angle_site_symmetry_1
_geom_angle_site_symmetry_3
C1 N1 C12 108.3(2) . .
C1 N1 C13 124.8(2) . .
C12 N1 C13 126.8(2) . .
C2 C1 N1 129.7(2) . .
C2 C1 C6 121.6(2) . .
N1 C1 C6 108.6(2) . .
C3 C2 C1 117.3(2) . .
C3 C2 H2 121.3 . .
C1 C2 H2 121.3 . .
C2 C3 C4 121.5(3) . .
C2 C3 H3 119.2 . .
C4 C3 H3 119.2 . .
C5 C4 C3 121.1(3) . .
C5 C4 H4 119.4 . .
C3 C4 H4 119.4 . .
C4 C5 C6 118.5(3) . .
C4 C5 H5 120.7 . .
C6 C5 H5 120.7 . .
C5 C6 C1 119.8(2) . .
C5 C6 C7 133.1(2) . .
C1 C6 C7 107.1(2) . .
C8 C7 C12 119.6(2) . .
C8 C7 C6 133.3(3) . .
C12 C7 C6 107.1(2) . .
C9 C8 C7 118.6(3) . .
C9 C8 H8 120.7 . .
C7 C8 H8 120.7 . .
C10 C9 C8 120.7(3) . .
C10 C9 H9 119.6 . .
C8 C9 H9 119.6 . .
C9 C10 C11 121.8(3) . .
C9 C10 H10 119.1 . .
C11 C10 H10 119.1 . .
C10 C11 C12 117.4(3) . .
C10 C11 H11 121.3 . .
C12 C11 H11 121.3 . .
C11 C12 N1 129.3(2) . .
C11 C12 C7 121.9(2) . .
N1 C12 C7 108.8(2) . .
C14 C13 C18 119.9(2) . .
C14 C13 N1 120.5(2) . .
C18 C13 N1 119.6(2) . .
C15 C14 C13 119.8(2) . .
C15 C14 H14 120.1 . .
C13 C14 H14 120.1 . .
C14 C15 C16 121.0(2) . .
C14 C15 H15 119.5 . .
C16 C15 H15 119.5 . .
C15 C16 C17 118.4(2) . .
C15 C16 C19 122.2(2) . .
C17 C16 C19 119.3(2) . .
C18 C17 C16 120.9(2) . .
C18 C17 H17 119.6 . .
C16 C17 H17 119.6 . .
C17 C18 C13 119.9(2) . .
C17 C18 H18 120.1 . .
C13 C18 H18 120.1 . .
C20 C19 C16 123.2(2) . .
C20 C19 C23 120.7(2) . .
C16 C19 C23 116.1(2) . .
C19 C20 C21 123.7(2) . .
C19 C20 C22 122.7(2) . .
C21 C20 C22 113.6(2) . .
N3 C21 C20 177.0(3) . .
N2 C22 C20 176.9(3) . .
C24 C23 C25 119.3(2) . 2_436
C24 C23 C19 119.5(2) . .
C25 C23 C19 121.2(2) 2_436 .
C25 C24 C23 121.0(2) . .
C25 C24 H24 119.5 . .
C23 C24 H24 119.5 . .
C24 C25 C23 119.7(2) . 2_436
C24 C25 H25 120.2 . .
C23 C25 H25 120.2 2_436 .
Cl1 C26 Cl2 112.0(2) . .
Cl1 C26 H26A 113(3) . .
Cl2 C26 H26A 113(3) . .
Cl1 C26 H26B 108(2) . .
Cl2 C26 H26B 109(3) . .
H26A C26 H26B 102(4) . .

loop_
_geom_bond_atom_site_label_1
_geom_bond_atom_site_label_2
_geom_bond_distance
_geom_bond_site_symmetry_2
N1 C1 1.398(3) .
N1 C12 1.400(3) .
N1 C13 1.412(3) .
N2 C22 1.137(4) .
N3 C21 1.143(3) .
C1 C2 1.395(4) .
C1 C6 1.407(3) .
C2 C3 1.387(4) .
C2 H2 0.9300 .
C3 C4 1.391(4) .
C3 H3 0.9300 .
C4 C5 1.384(4) .
C4 H4 0.9300 .
C5 C6 1.396(4) .
C5 H5 0.9300 .
C6 C7 1.441(4) .
C7 C8 1.394(4) .
C7 C12 1.401(4) .
C8 C9 1.391(4) .
C8 H8 0.9300 .
C9 C10 1.382(4) .
C9 H9 0.9300 .
C10 C11 1.387(4) .
C10 H10 0.9300 .
C11 C12 1.388(4) .
C11 H11 0.9300 .
C13 C14 1.394(3) .
C13 C18 1.398(3) .
C14 C15 1.381(3) .
C14 H14 0.9300 .
C15 C16 1.401(3) .
C15 H15 0.9300 .
C16 C17 1.402(3) .
C16 C19 1.470(3) .
C17 C18 1.378(4) .
C17 H17 0.9300 .
C18 H18 0.9300 .
C19 C20 1.363(4) .
C19 C23 1.478(3) .
C20 C21 1.433(4) .
C20 C22 1.443(4) .
C23 C24 1.394(4) .
C23 C25 1.402(3) 2_436
C24 C25 1.385(3) .
C24 H24 0.9300 .
C25 C23 1.402(3) 2_436
C25 H25 0.9300 .
C26 Cl1 1.757(4) .
C26 Cl2 1.765(4) .
C26 H26A 0.88(5) .
C26 H26B 1.05(5) .
